data_7224135
loop_
_publ_author_name
'Trifonov, Alexander'
'Tolpygin, Aleksei'
'Linnikova, , Olesya'
'Glukhova, Tatyana'
'Cherkasov, Anton'
'Fukin, Georgii K.'

_publ_section_title
;
 Bis(amido) Rare-earth Complexes Coordinated by Tridentate Amidinate
 Ligand: Synthesis, Structure and Catalytic Activity in Polymerization of
 Isoprene and rac-Lactide
;
_journal_name_full 'RSC Adv.'
_journal_paper_doi 10.1039/C5RA27960G
_journal_year 2016
_chemical_formula_moiety 'C43 H68 N4 O P Si4 Y'
_chemical_formula_sum 'C43 H68 N4 O P Si4 Y'
_chemical_formula_weight 889.25
_space_group_crystal_system monoclinic
_space_group_IT_number 15
_space_group_name_Hall '-C 2yc'
_space_group_name_H-M_alt 'C 1 2/c 1'
_symmetry_space_group_name_Hall '-C 2yc'
_symmetry_space_group_name_H-M 'C 1 2/c 1'
_atom_sites_solution_hydrogens geom
_atom_sites_solution_primary dual
_atom_sites_solution_secondary difmap
_audit_creation_method SHELXL-2014/7
_audit_update_record
;
2015-11-30 deposited with the CCDC.
2016-02-02 downloaded from the CCDC.
;
_cell_angle_alpha 90
_cell_angle_beta 105.1430(10)
_cell_angle_gamma 90
_cell_formula_units_Z 8
_cell_length_a 21.2784(9)
_cell_length_b 12.6709(5)
_cell_length_c 36.8622(15)
_cell_measurement_reflns_used 6079
_cell_measurement_temperature 100(2)
_cell_measurement_theta_max 28.95
_cell_measurement_theta_min 2.29
_cell_volume 9593.6(7)
_computing_cell_refinement 'Bruker SMART'
_computing_data_collection 'Bruker SMART'
_computing_data_reduction 'Bruker SHELXTL'
_computing_molecular_graphics 'Bruker SHELXTL'
_computing_publication_material 'Bruker SHELXTL'
_computing_structure_refinement 'SHELXL-2014/7 (Sheldrick, 2014)'
_computing_structure_solution 'SHELXT-2014/4 (Sheldrick, 2014)'
_diffrn_ambient_temperature 100(2)
_diffrn_measured_fraction_theta_full 0.998
_diffrn_measured_fraction_theta_max 0.996
_diffrn_measurement_device_type 'Bruker Smart Apex (CCD)'
_diffrn_measurement_method '\w scans'
_diffrn_radiation_source 'fine-focus sealed tube'
_diffrn_radiation_type MoK\a
_diffrn_radiation_wavelength 0.71073
_diffrn_reflns_av_R_equivalents 0.0415
_diffrn_reflns_av_unetI/netI 0.0415
_diffrn_reflns_laue_measured_fraction_full 0.998
_diffrn_reflns_laue_measured_fraction_max 0.996
_diffrn_reflns_limit_h_max 28
_diffrn_reflns_limit_h_min -28
_diffrn_reflns_limit_k_max 16
_diffrn_reflns_limit_k_min -17
_diffrn_reflns_limit_l_max 49
_diffrn_reflns_limit_l_min -49
_diffrn_reflns_number 50161
_diffrn_reflns_point_group_measured_fraction_full 0.998
_diffrn_reflns_point_group_measured_fraction_max 0.996
_diffrn_reflns_theta_full 25.242
_diffrn_reflns_theta_max 29.000
_diffrn_reflns_theta_min 1.897
_exptl_absorpt_coefficient_mu 1.384
_exptl_absorpt_correction_T_max 0.751
_exptl_absorpt_correction_T_min 0.672
_exptl_absorpt_correction_type multi-scan
_exptl_absorpt_process_details 'SADABS 2014/2'
_exptl_crystal_colour yellow
_exptl_crystal_density_diffrn 1.231
_exptl_crystal_description prism
_exptl_crystal_F_000 3776
_exptl_crystal_size_max 0.420
_exptl_crystal_size_mid 0.250
_exptl_crystal_size_min 0.180
_refine_diff_density_max 0.555
_refine_diff_density_min -0.393
_refine_diff_density_rms 0.071
_refine_ls_extinction_method none
_refine_ls_goodness_of_fit_ref 1.043
_refine_ls_hydrogen_treatment constr
_refine_ls_matrix_type full
_refine_ls_number_parameters 504
_refine_ls_number_reflns 12692
_refine_ls_number_restraints 0
_refine_ls_restrained_S_all 1.043
_refine_ls_R_factor_all 0.0604
_refine_ls_R_factor_gt 0.0394
_refine_ls_shift/su_max 0.001
_refine_ls_shift/su_mean 0.000
_refine_ls_structure_factor_coef Fsqd
_refine_ls_weighting_details 'w=1/[\s^2^(Fo^2^)+(0.0500P)^2^+1.1200P] where P=(Fo^2^+2Fc^2^)/3'
_refine_ls_weighting_scheme calc
_refine_ls_wR_factor_gt 0.0857
_refine_ls_wR_factor_ref 0.0911
_reflns_Friedel_coverage 0.000
_reflns_number_gt 9837
_reflns_number_total 12692
_reflns_threshold_expression 'I > 2\s(I)'
_cod_data_source_file c5ra27960g2.cif
_cod_data_source_block yampo
_cod_database_code 7224135
_shelx_shelxl_version_number 2014/7
_shelx_space_group_comment
;
The symmetry employed for this shelxl refinement is uniquely defined
by the following loop, which should always be used as a source of
symmetry information in preference to the above space-group names.
They are only intended as comments.
;
_shelx_estimated_absorpt_t_min 0.594
_shelx_estimated_absorpt_t_max 0.789

loop_
_space_group_symop_operation_xyz
'x, y, z'
'-x, y, -z+1/2'
'x+1/2, y+1/2, z'
'-x+1/2, y+1/2, -z+1/2'
'-x, -y, -z'
'x, -y, z-1/2'
'-x+1/2, -y+1/2, -z'
'x+1/2, -y+1/2, z-1/2'

loop_
_atom_site_label
_atom_site_type_symbol
_atom_site_fract_x
_atom_site_fract_y
_atom_site_fract_z
_atom_site_U_iso_or_equiv
_atom_site_adp_type
_atom_site_occupancy
_atom_site_site_symmetry_order
_atom_site_calc_flag
_atom_site_refinement_flags_posn
_atom_site_refinement_flags_adp
Y1 Y 0.27652(2) 0.34048(2) 0.38287(2) 0.01490(5) Uani 1 1 d . .
Si1 Si 0.39165(3) 0.16417(4) 0.43391(2) 0.02186(12) Uani 1 1 d . .
Si2 Si 0.29709(3) 0.07757(4) 0.36655(2) 0.02468(13) Uani 1 1 d . .
Si3 Si 0.10600(3) 0.34031(5) 0.32654(2) 0.02258(12) Uani 1 1 d . .
Si4 Si 0.14201(2) 0.29617(4) 0.40824(2) 0.02011(11) Uani 1 1 d . .
P1 P 0.35908(2) 0.41774(4) 0.31766(2) 0.01735(10) Uani 1 1 d . .
O1 O 0.30049(6) 0.36994(10) 0.32772(4) 0.0188(3) Uani 1 1 d . .
N1 N 0.28933(7) 0.50175(12) 0.42130(4) 0.0171(3) Uani 1 1 d . .
N2 N 0.36961(7) 0.45703(12) 0.39733(4) 0.0174(3) Uani 1 1 d . .
N3 N 0.32556(8) 0.18242(12) 0.39590(5) 0.0201(3) Uani 1 1 d . .
N4 N 0.16476(7) 0.32944(12) 0.36820(4) 0.0188(3) Uani 1 1 d . .
C1 C 0.34607(9) 0.53292(14) 0.41603(5) 0.0163(4) Uani 1 1 d . .
C2 C 0.37936(10) 0.64149(15) 0.42639(6) 0.0233(4) Uani 1 1 d . .
C3 C 0.33360(11) 0.73013(16) 0.43131(8) 0.0369(6) Uani 1 1 d . .
H3A H 0.3578 0.7966 0.4363 0.055 Uiso 1 1 calc R U
H3B H 0.3154 0.7136 0.4525 0.055 Uiso 1 1 calc R U
H3C H 0.2982 0.7370 0.4083 0.055 Uiso 1 1 calc R U
C4 C 0.43359(15) 0.6334(2) 0.46323(8) 0.0614(9) Uani 1 1 d . .
H4A H 0.4464 0.7044 0.4729 0.092 Uiso 1 1 calc R U
H4B H 0.4713 0.5971 0.4585 0.092 Uiso 1 1 calc R U
H4C H 0.4176 0.5935 0.4818 0.092 Uiso 1 1 calc R U
C5 C 0.40893(13) 0.67849(17) 0.39485(8) 0.0442(7) Uani 1 1 d . .
H5A H 0.4307 0.7465 0.4017 0.066 Uiso 1 1 calc R U
H5B H 0.3743 0.6864 0.3715 0.066 Uiso 1 1 calc R U
H5C H 0.4406 0.6263 0.3911 0.066 Uiso 1 1 calc R U
C6 C 0.24631(9) 0.56304(14) 0.43669(5) 0.0172(4) Uani 1 1 d . .
C7 C 0.19489(9) 0.61708(15) 0.41199(5) 0.0203(4) Uani 1 1 d . .
C8 C 0.15125(10) 0.67384(16) 0.42673(6) 0.0270(4) Uani 1 1 d . .
H8A H 0.1165 0.7109 0.4102 0.032 Uiso 1 1 calc R U
C9 C 0.15783(10) 0.67702(16) 0.46505(7) 0.0293(5) Uani 1 1 d . .
H9A H 0.1282 0.7169 0.4749 0.035 Uiso 1 1 calc R U
C10 C 0.20760(10) 0.62191(17) 0.48882(6) 0.0264(4) Uani 1 1 d . .
H10A H 0.2118 0.6240 0.5151 0.032 Uiso 1 1 calc R U
C11 C 0.25190(9) 0.56307(15) 0.47530(5) 0.0209(4) Uani 1 1 d . .
C12 C 0.18752(11) 0.61599(17) 0.37042(6) 0.0295(5) Uani 1 1 d . .
H12A H 0.1515 0.6625 0.3580 0.044 Uiso 1 1 calc R U
H12B H 0.1783 0.5439 0.3609 0.044 Uiso 1 1 calc R U
H12C H 0.2279 0.6409 0.3652 0.044 Uiso 1 1 calc R U
C13 C 0.30498(11) 0.50429(18) 0.50280(6) 0.0321(5) Uani 1 1 d . .
H13A H 0.2872 0.4716 0.5221 0.048 Uiso 1 1 calc R U
H13B H 0.3398 0.5535 0.5147 0.048 Uiso 1 1 calc R U
H13C H 0.3226 0.4494 0.4895 0.048 Uiso 1 1 calc R U
C14 C 0.43061(9) 0.44090(14) 0.39141(5) 0.0167(4) Uani 1 1 d . .
C15 C 0.48891(9) 0.43531(15) 0.41997(5) 0.0203(4) Uani 1 1 d . .
H15A H 0.4881 0.4468 0.4453 0.024 Uiso 1 1 calc R U
C16 C 0.54742(9) 0.41341(15) 0.41189(6) 0.0220(4) Uani 1 1 d . .
H16A H 0.5864 0.4111 0.4317 0.026 Uiso 1 1 calc R U
C17 C 0.54980(9) 0.39472(16) 0.37515(6) 0.0233(4) Uani 1 1 d . .
H17A H 0.5904 0.3830 0.3696 0.028 Uiso 1 1 calc R U
C18 C 0.49309(9) 0.39326(16) 0.34685(6) 0.0217(4) Uani 1 1 d . .
H18A H 0.4944 0.3772 0.3219 0.026 Uiso 1 1 calc R U
C19 C 0.43315(9) 0.41534(14) 0.35461(5) 0.0173(4) Uani 1 1 d . .
C20 C 0.34375(9) 0.55283(15) 0.30331(5) 0.0204(4) Uani 1 1 d . .
C21 C 0.28117(10) 0.59300(16) 0.29636(6) 0.0255(4) Uani 1 1 d . .
H21A H 0.2464 0.5483 0.2984 0.031 Uiso 1 1 calc R U
C22 C 0.26914(10) 0.69767(17) 0.28655(6) 0.0299(5) Uani 1 1 d . .
H22A H 0.2262 0.7249 0.2819 0.036 Uiso 1 1 calc R U
C23 C 0.31937(11) 0.76256(17) 0.28353(6) 0.0293(5) Uani 1 1 d . .
H23A H 0.3111 0.8348 0.2771 0.035 Uiso 1 1 calc R U
C24 C 0.38212(11) 0.72282(18) 0.28980(6) 0.0333(5) Uani 1 1 d . .
H24A H 0.4165 0.7675 0.2872 0.040 Uiso 1 1 calc R U
C25 C 0.39459(10) 0.61822(18) 0.29985(6) 0.0302(5) Uani 1 1 d . .
H25A H 0.4376 0.5911 0.3044 0.036 Uiso 1 1 calc R U
C26 C 0.37759(9) 0.34516(17) 0.27971(5) 0.0240(4) Uani 1 1 d . .
C27 C 0.37757(10) 0.3919(2) 0.24556(6) 0.0317(5) Uani 1 1 d . .
H27A H 0.3657 0.4639 0.2409 0.038 Uiso 1 1 calc R U
C28 C 0.39533(11) 0.3309(3) 0.21805(7) 0.0463(7) Uani 1 1 d . .
H28A H 0.3953 0.3617 0.1945 0.056 Uiso 1 1 calc R U
C29 C 0.41280(11) 0.2265(3) 0.22495(7) 0.0495(8) Uani 1 1 d . .
H29A H 0.4254 0.1863 0.2063 0.059 Uiso 1 1 calc R U
C30 C 0.41213(11) 0.1803(2) 0.25831(8) 0.0433(6) Uani 1 1 d . .
H30A H 0.4237 0.1082 0.2626 0.052 Uiso 1 1 calc R U
C31 C 0.39450(10) 0.23888(18) 0.28595(6) 0.0314(5) Uani 1 1 d . .
H31A H 0.3939 0.2066 0.3091 0.038 Uiso 1 1 calc R U
C32 C 0.47030(10) 0.15785(17) 0.42029(7) 0.0329(5) Uani 1 1 d . .
H32A H 0.4734 0.0900 0.4081 0.049 Uiso 1 1 calc R U
H32B H 0.5067 0.1648 0.4428 0.049 Uiso 1 1 calc R U
H32C H 0.4720 0.2154 0.4028 0.049 Uiso 1 1 calc R U
C33 C 0.39697(10) 0.27404(16) 0.46891(6) 0.0254(4) Uani 1 1 d . .
H33A H 0.3915 0.3420 0.4558 0.038 Uiso 1 1 calc R U
H33B H 0.4396 0.2721 0.4873 0.038 Uiso 1 1 calc R U
H33C H 0.3626 0.2653 0.4819 0.038 Uiso 1 1 calc R U
C34 C 0.38750(12) 0.04131(18) 0.46150(7) 0.0369(5) Uani 1 1 d . .
H34A H 0.3850 -0.0205 0.4452 0.055 Uiso 1 1 calc R U
H34B H 0.3488 0.0439 0.4712 0.055 Uiso 1 1 calc R U
H34C H 0.4265 0.0363 0.4826 0.055 Uiso 1 1 calc R U
C35 C 0.36279(12) -0.00938(19) 0.35724(7) 0.0392(6) Uani 1 1 d . .
H35A H 0.3429 -0.0664 0.3401 0.059 Uiso 1 1 calc R U
H35B H 0.3885 -0.0396 0.3810 0.059 Uiso 1 1 calc R U
H35C H 0.3912 0.0325 0.3458 0.059 Uiso 1 1 calc R U
C36 C 0.24188(12) -0.01166(18) 0.38487(8) 0.0404(6) Uani 1 1 d . .
H36A H 0.2284 -0.0711 0.3676 0.061 Uiso 1 1 calc R U
H36B H 0.2034 0.0279 0.3869 0.061 Uiso 1 1 calc R U
H36C H 0.2651 -0.0383 0.4097 0.061 Uiso 1 1 calc R U
C37 C 0.24863(11) 0.12459(19) 0.31932(6) 0.0368(5) Uani 1 1 d . .
H37A H 0.2291 0.0639 0.3040 0.055 Uiso 1 1 calc R U
H37B H 0.2773 0.1623 0.3068 0.055 Uiso 1 1 calc R U
H37C H 0.2141 0.1722 0.3225 0.055 Uiso 1 1 calc R U
C38 C 0.13763(10) 0.40924(17) 0.29001(6) 0.0271(4) Uani 1 1 d . .
H38A H 0.1467 0.4832 0.2972 0.041 Uiso 1 1 calc R U
H38B H 0.1050 0.4058 0.2657 0.041 Uiso 1 1 calc R U
H38C H 0.1778 0.3748 0.2879 0.041 Uiso 1 1 calc R U
C39 C 0.07232(11) 0.2104(2) 0.30543(7) 0.0374(6) Uani 1 1 d . .
H39A H 0.1071 0.1690 0.2994 0.056 Uiso 1 1 calc R U
H39B H 0.0377 0.2230 0.2825 0.056 Uiso 1 1 calc R U
H39C H 0.0546 0.1713 0.3235 0.056 Uiso 1 1 calc R U
C40 C 0.03273(10) 0.4199(2) 0.32966(7) 0.0382(6) Uani 1 1 d . .
H40A H 0.0471 0.4868 0.3425 0.057 Uiso 1 1 calc R U
H40B H 0.0076 0.3801 0.3439 0.057 Uiso 1 1 calc R U
H40C H 0.0054 0.4340 0.3043 0.057 Uiso 1 1 calc R U
C41 C 0.09373(11) 0.17149(17) 0.40430(7) 0.0330(5) Uani 1 1 d . .
H41A H 0.0883 0.1523 0.4291 0.050 Uiso 1 1 calc R U
H41B H 0.1167 0.1147 0.3950 0.050 Uiso 1 1 calc R U
H41C H 0.0508 0.1821 0.3868 0.050 Uiso 1 1 calc R U
C42 C 0.09381(10) 0.39692(17) 0.42673(6) 0.0286(5) Uani 1 1 d . .
H42A H 0.0860 0.3714 0.4503 0.043 Uiso 1 1 calc R U
H42B H 0.0520 0.4087 0.4082 0.043 Uiso 1 1 calc R U
H42C H 0.1182 0.4634 0.4314 0.043 Uiso 1 1 calc R U
C43 C 0.21818(10) 0.27247(17) 0.44690(5) 0.0256(4) Uani 1 1 d . .
H43A H 0.2065 0.2578 0.4704 0.038 Uiso 1 1 calc R U
H43B H 0.2460 0.3353 0.4500 0.038 Uiso 1 1 calc R U
H43C H 0.2417 0.2120 0.4404 0.038 Uiso 1 1 calc R U

loop_
_atom_site_aniso_label
_atom_site_aniso_U_11
_atom_site_aniso_U_22
_atom_site_aniso_U_33
_atom_site_aniso_U_23
_atom_site_aniso_U_13
_atom_site_aniso_U_12
Y1 0.01291(8) 0.01449(9) 0.01773(9) -0.00119(7) 0.00478(6) -0.00095(7)
Si1 0.0180(3) 0.0175(3) 0.0289(3) 0.0030(2) 0.0041(2) 0.0004(2)
Si2 0.0224(3) 0.0177(3) 0.0342(3) -0.0053(2) 0.0077(2) -0.0011(2)
Si3 0.0145(2) 0.0295(3) 0.0224(3) -0.0017(2) 0.0024(2) -0.0014(2)
Si4 0.0163(3) 0.0207(3) 0.0250(3) 0.0004(2) 0.0082(2) -0.0021(2)
P1 0.0141(2) 0.0219(2) 0.0167(2) -0.00035(19) 0.00518(18) -0.00004(18)
O1 0.0150(6) 0.0225(7) 0.0192(6) 0.0000(5) 0.0049(5) -0.0013(5)
N1 0.0169(8) 0.0165(8) 0.0192(8) -0.0030(6) 0.0067(6) 0.0001(6)
N2 0.0151(7) 0.0164(8) 0.0224(8) -0.0038(6) 0.0081(6) -0.0021(6)
N3 0.0182(8) 0.0171(8) 0.0259(9) -0.0007(6) 0.0074(7) -0.0007(6)
N4 0.0149(7) 0.0211(8) 0.0204(8) -0.0017(6) 0.0047(6) -0.0014(6)
C1 0.0164(9) 0.0169(9) 0.0147(8) 0.0005(7) 0.0023(7) -0.0010(7)
C2 0.0211(10) 0.0173(10) 0.0328(11) -0.0059(8) 0.0096(8) -0.0038(7)
C3 0.0372(13) 0.0163(10) 0.0660(16) -0.0112(10) 0.0292(12) -0.0075(9)
C4 0.067(2) 0.0371(15) 0.0577(18) -0.0124(13) -0.0243(15) -0.0127(14)
C5 0.0541(16) 0.0184(11) 0.0774(19) -0.0083(11) 0.0482(15) -0.0090(10)
C6 0.0161(9) 0.0140(9) 0.0236(10) -0.0031(7) 0.0089(7) -0.0031(7)
C7 0.0182(9) 0.0164(9) 0.0260(10) -0.0020(8) 0.0054(8) -0.0017(7)
C8 0.0218(10) 0.0212(10) 0.0370(12) -0.0018(9) 0.0058(9) 0.0034(8)
C9 0.0248(11) 0.0236(11) 0.0449(13) -0.0096(9) 0.0188(10) -0.0001(8)
C10 0.0316(11) 0.0246(10) 0.0280(11) -0.0070(8) 0.0170(9) -0.0051(9)
C11 0.0216(10) 0.0182(9) 0.0235(10) -0.0034(7) 0.0071(8) -0.0028(7)
C12 0.0367(12) 0.0246(11) 0.0249(11) 0.0011(9) 0.0038(9) 0.0067(9)
C13 0.0392(13) 0.0333(12) 0.0206(10) -0.0022(9) 0.0021(9) 0.0033(10)
C14 0.0167(9) 0.0128(8) 0.0217(9) 0.0000(7) 0.0072(7) -0.0018(7)
C15 0.0207(9) 0.0186(9) 0.0216(10) -0.0032(7) 0.0053(8) -0.0040(7)
C16 0.0150(9) 0.0201(10) 0.0285(10) -0.0002(8) 0.0014(8) -0.0019(7)
C17 0.0143(9) 0.0224(10) 0.0345(11) -0.0008(8) 0.0087(8) 0.0018(8)
C18 0.0184(9) 0.0245(10) 0.0240(10) -0.0021(8) 0.0085(8) 0.0013(8)
C19 0.0151(9) 0.0181(9) 0.0190(9) 0.0006(7) 0.0046(7) 0.0008(7)
C20 0.0199(9) 0.0235(10) 0.0187(9) 0.0035(7) 0.0066(8) 0.0012(8)
C21 0.0190(10) 0.0285(11) 0.0290(11) 0.0039(9) 0.0062(8) -0.0018(8)
C22 0.0228(10) 0.0303(11) 0.0362(12) 0.0051(9) 0.0072(9) 0.0054(9)
C23 0.0360(12) 0.0257(11) 0.0260(11) 0.0063(9) 0.0077(9) 0.0008(9)
C24 0.0283(11) 0.0311(12) 0.0404(13) 0.0105(10) 0.0090(10) -0.0059(9)
C25 0.0196(10) 0.0334(12) 0.0373(12) 0.0087(10) 0.0071(9) -0.0007(9)
C26 0.0140(9) 0.0371(12) 0.0211(9) -0.0061(9) 0.0052(7) -0.0017(8)
C27 0.0195(10) 0.0522(15) 0.0238(10) -0.0042(10) 0.0065(8) -0.0035(10)
C28 0.0259(12) 0.092(2) 0.0226(11) -0.0124(13) 0.0101(9) -0.0106(13)
C29 0.0199(11) 0.085(2) 0.0417(15) -0.0354(15) 0.0054(10) 0.0028(13)
C30 0.0269(12) 0.0516(16) 0.0477(15) -0.0263(12) 0.0030(11) 0.0045(11)
C31 0.0244(11) 0.0373(13) 0.0316(12) -0.0100(10) 0.0058(9) 0.0011(9)
C32 0.0197(10) 0.0266(11) 0.0515(14) -0.0017(10) 0.0080(10) 0.0028(9)
C33 0.0220(10) 0.0274(11) 0.0252(10) 0.0025(8) 0.0033(8) -0.0023(8)
C34 0.0431(14) 0.0266(12) 0.0376(13) 0.0093(10) 0.0043(11) -0.0016(10)
C35 0.0387(13) 0.0298(12) 0.0508(15) -0.0118(11) 0.0146(11) 0.0055(10)
C36 0.0349(13) 0.0246(12) 0.0633(17) -0.0055(11) 0.0158(12) -0.0099(10)
C37 0.0351(13) 0.0343(13) 0.0353(13) -0.0121(10) -0.0008(10) -0.0030(10)
C38 0.0220(10) 0.0343(12) 0.0229(10) -0.0001(9) 0.0021(8) -0.0007(9)
C39 0.0269(12) 0.0465(15) 0.0342(13) -0.0074(11) -0.0003(10) -0.0126(10)
C40 0.0191(11) 0.0553(16) 0.0381(13) 0.0004(11) 0.0039(9) 0.0094(10)
C41 0.0287(11) 0.0289(12) 0.0448(13) -0.0007(10) 0.0153(10) -0.0063(9)
C42 0.0270(11) 0.0297(11) 0.0331(12) -0.0018(9) 0.0148(9) 0.0010(9)
C43 0.0251(10) 0.0301(11) 0.0230(10) 0.0050(8) 0.0088(8) -0.0010(9)

loop_
_atom_type_symbol
_atom_type_description
_atom_type_scat_dispersion_real
_atom_type_scat_dispersion_imag
_atom_type_scat_source
C C 0.0033 0.0016 'International Tables Vol C Tables 4.2.6.8 and 6.1.1.4'
H H 0.0000 0.0000 'International Tables Vol C Tables 4.2.6.8 and 6.1.1.4'
N N 0.0061 0.0033 'International Tables Vol C Tables 4.2.6.8 and 6.1.1.4'
O O 0.0106 0.0060 'International Tables Vol C Tables 4.2.6.8 and 6.1.1.4'
P P 0.1023 0.0942 'International Tables Vol C Tables 4.2.6.8 and 6.1.1.4'
Si Si 0.0817 0.0704 'International Tables Vol C Tables 4.2.6.8 and 6.1.1.4'
Y Y -2.7962 3.5667 'International Tables Vol C Tables 4.2.6.8 and 6.1.1.4'

loop_
_geom_angle_atom_site_label_1
_geom_angle_atom_site_label_2
_geom_angle_atom_site_label_3
_geom_angle
N3 Y1 O1 97.96(5)
N3 Y1 N4 112.89(6)
O1 Y1 N4 105.17(5)
N3 Y1 N2 100.90(5)
O1 Y1 N2 74.45(5)
N4 Y1 N2 145.73(5)
N3 Y1 N1 129.82(6)
O1 Y1 N1 111.40(5)
N4 Y1 N1 97.93(5)
N2 Y1 N1 53.43(5)
N3 Y1 C1 119.53(5)
O1 Y1 C1 91.71(5)
N4 Y1 C1 121.59(5)
N2 Y1 C1 26.98(5)
N1 Y1 C1 26.62(5)
N3 Y1 Si4 100.20(4)
O1 Y1 Si4 134.84(3)
N4 Y1 Si4 29.80(4)
N2 Y1 Si4 140.10(4)
N1 Y1 Si4 87.23(4)
C1 Y1 Si4 113.83(4)
N3 Y1 Si2 25.98(4)
O1 Y1 Si2 86.18(4)
N4 Y1 Si2 94.08(4)
N2 Y1 Si2 119.81(4)
N1 Y1 Si2 155.03(4)
C1 Y1 Si2 143.35(4)
Si4 Y1 Si2 92.549(14)
N3 Si1 C32 112.66(10)
N3 Si1 C34 114.14(10)
C32 Si1 C34 106.41(11)
N3 Si1 C33 110.41(8)
C32 Si1 C33 108.54(10)
C34 Si1 C33 104.20(10)
N3 Si2 C37 110.89(9)
N3 Si2 C36 112.91(10)
C37 Si2 C36 106.35(12)
N3 Si2 C35 114.25(10)
C37 Si2 C35 105.75(11)
C36 Si2 C35 106.11(11)
N3 Si2 Y1 34.98(5)
C37 Si2 Y1 77.87(7)
C36 Si2 Y1 113.62(8)
C35 Si2 Y1 137.33(8)
N4 Si3 C38 111.53(8)
N4 Si3 C39 114.22(10)
C38 Si3 C39 106.29(10)
N4 Si3 C40 114.19(9)
C38 Si3 C40 104.65(11)
C39 Si3 C40 105.16(11)
N4 Si4 C41 114.36(9)
N4 Si4 C42 116.63(9)
C41 Si4 C42 105.19(10)
N4 Si4 C43 107.99(8)
C41 Si4 C43 105.73(10)
C42 Si4 C43 106.15(10)
N4 Si4 Y1 41.64(5)
C41 Si4 Y1 128.66(7)
C42 Si4 Y1 126.00(7)
C43 Si4 Y1 66.45(6)
O1 P1 C19 115.03(8)
O1 P1 C20 110.79(8)
C19 P1 C20 107.20(9)
O1 P1 C26 110.27(8)
C19 P1 C26 104.70(9)
C20 P1 C26 108.51(9)
P1 O1 Y1 132.93(7)
C1 N1 C6 126.66(15)
C1 N1 Y1 97.51(11)
C6 N1 Y1 134.03(11)
C1 N2 C14 132.17(16)
C1 N2 Y1 98.94(11)
C14 N2 Y1 128.50(11)
Si2 N3 Si1 119.11(9)
Si2 N3 Y1 119.03(8)
Si1 N3 Y1 121.85(8)
Si3 N4 Si4 119.02(9)
Si3 N4 Y1 132.29(8)
Si4 N4 Y1 108.56(8)
N1 C1 N2 109.50(15)
N1 C1 C2 126.95(16)
N2 C1 C2 123.39(16)
N1 C1 Y1 55.88(9)
N2 C1 Y1 54.08(9)
C2 C1 Y1 170.04(13)
C3 C2 C5 105.42(18)
C3 C2 C4 107.4(2)
C5 C2 C4 109.2(2)
C3 C2 C1 114.67(16)
C5 C2 C1 109.68(17)
C4 C2 C1 110.32(18)
C11 C6 C7 120.32(17)
C11 C6 N1 120.86(17)
C7 C6 N1 118.64(17)
C8 C7 C6 118.97(18)
C8 C7 C12 120.10(18)
C6 C7 C12 120.92(17)
C9 C8 C7 120.92(19)
C10 C9 C8 119.43(19)
C9 C10 C11 121.64(19)
C10 C11 C6 118.65(18)
C10 C11 C13 118.92(18)
C6 C11 C13 122.41(17)
N2 C14 C15 124.74(17)
N2 C14 C19 117.27(16)
C15 C14 C19 117.49(16)
C16 C15 C14 121.21(18)
C15 C16 C17 120.58(18)
C18 C17 C16 119.62(17)
C17 C18 C19 120.43(18)
C18 C19 C14 120.42(17)
C18 C19 P1 120.84(14)
C14 C19 P1 118.67(13)
C21 C20 C25 119.72(19)
C21 C20 P1 119.76(15)
C25 C20 P1 120.51(15)
C22 C21 C20 120.31(19)
C23 C22 C21 120.0(2)
C22 C23 C24 120.2(2)
C25 C24 C23 120.1(2)
C24 C25 C20 119.7(2)
C27 C26 C31 119.9(2)
C27 C26 P1 122.46(17)
C31 C26 P1 117.60(16)
C26 C27 C28 118.9(2)
C29 C28 C27 120.4(2)
C30 C29 C28 120.7(2)
C29 C30 C31 120.0(3)
C30 C31 C26 120.1(2)

loop_
_geom_bond_atom_site_label_1
_geom_bond_atom_site_label_2
_geom_bond_distance
Y1 N3 2.2513(16)
Y1 O1 2.2525(13)
Y1 N4 2.3013(15)
Y1 N2 2.4160(15)
Y1 N1 2.4608(15)
Y1 C1 2.9471(18)
Y1 Si4 3.2834(5)
Y1 Si2 3.4333(6)
Si1 N3 1.7219(17)
Si1 C32 1.870(2)
Si1 C34 1.874(2)
Si1 C33 1.881(2)
Si2 N3 1.7204(17)
Si2 C37 1.874(2)
Si2 C36 1.878(2)
Si2 C35 1.881(2)
Si3 N4 1.7139(16)
Si3 C38 1.872(2)
Si3 C39 1.881(2)
Si3 C40 1.885(2)
Si4 N4 1.7213(16)
Si4 C41 1.869(2)
Si4 C42 1.874(2)
Si4 C43 1.882(2)
P1 O1 1.5166(13)
P1 C19 1.7940(19)
P1 C20 1.796(2)
P1 C26 1.802(2)
N1 C1 1.332(2)
N1 C6 1.426(2)
N2 C1 1.353(2)
N2 C14 1.386(2)
C1 C2 1.549(3)
C2 C3 1.528(3)
C2 C5 1.532(3)
C2 C4 1.539(3)
C6 C11 1.397(3)
C6 C7 1.405(3)
C7 C8 1.392(3)
C7 C12 1.499(3)
C8 C9 1.383(3)
C9 C10 1.375(3)
C10 C11 1.392(3)
C11 C13 1.503(3)
C14 C15 1.404(3)
C14 C19 1.409(3)
C15 C16 1.382(3)
C16 C17 1.389(3)
C17 C18 1.374(3)
C18 C19 1.406(2)
C20 C21 1.385(3)
C20 C25 1.395(3)
C21 C22 1.381(3)
C22 C23 1.376(3)
C23 C24 1.389(3)
C24 C25 1.383(3)
C26 C27 1.391(3)
C26 C31 1.397(3)
C27 C28 1.403(3)
C28 C29 1.380(4)
C29 C30 1.365(4)
C30 C31 1.389(3)
